data_7059745
loop_
_publ_author_name
'Smith, Jermaine A.'
'Singh-Wilmot, Marvadeen A.'
'Carter, Korey P.'
'Cahill, Christopher L.'
'Ridenour, J. August'

_publ_section_title
;
 Supramolecular assembly of lanthanide-2,3,5,6-tetrafluoroterephthalic
 acid coordination polymers via fluorine&#x22EF;fluorine interactions: a
 platform for luminescent detection of Fe3+ and nitroaromatic compounds
;
_journal_issue 28
_journal_name_full 'New Journal of Chemistry'
_journal_page_first 12317
_journal_page_last 12330
_journal_paper_doi 10.1039/D0NJ02604B
_journal_volume 44
_journal_year 2020
_chemical_formula_sum 'C12 H6 F6 O9 Pr'
_chemical_formula_weight 549.08
_space_group_crystal_system monoclinic
_space_group_IT_number 12
_space_group_name_Hall '-I 2y'
_space_group_name_H-M_alt 'I 1 2/m 1'
_atom_sites_solution_hydrogens difmap
_audit_creation_method SHELXL-2014/7
_audit_update_record
;
2019-06-20 deposited with the CCDC.	2020-06-30 downloaded from the CCDC.
;
_cell_angle_alpha 90
_cell_angle_beta 106.930(11)
_cell_angle_gamma 90
_cell_formula_units_Z 4
_cell_length_a 11.7587(7)
_cell_length_b 11.3554(7)
_cell_length_c 11.9289(11)
_cell_measurement_reflns_used 7456
_cell_measurement_temperature 293(2)
_cell_measurement_theta_max 54.354
_cell_measurement_theta_min 5.060
_cell_volume 1523.8(2)
_computing_cell_refinement 'SAINT, Bruker-AXS'
_computing_data_collection 'APEX, Bruker-AXS'
_computing_data_reduction 'SAINT, Bruker-AXS'
_computing_molecular_graphics 'WINGX (Farrugia, 2012)'
_computing_publication_material 'Crystal Maker (Palmer, 2009)'
_computing_structure_refinement 'SHELXL-2014/7 (Sheldrick, 2015)'
_computing_structure_solution 'SIR92 (Guagliardi, 1994)'
_diffrn_ambient_temperature 293(2)
_diffrn_measured_fraction_theta_full 0.999
_diffrn_measured_fraction_theta_max 0.997
_diffrn_measurement_device_type 'Bruker APEX II CCD'
_diffrn_measurement_method 'omega scans'
_diffrn_radiation_probe x-ray
_diffrn_radiation_type MoK\a
_diffrn_radiation_wavelength 0.71073
_diffrn_reflns_av_R_equivalents 0.0301
_diffrn_reflns_av_unetI/netI 0.0265
_diffrn_reflns_Laue_measured_fraction_full 0.999
_diffrn_reflns_Laue_measured_fraction_max 0.997
_diffrn_reflns_limit_h_max 15
_diffrn_reflns_limit_h_min -15
_diffrn_reflns_limit_k_max 14
_diffrn_reflns_limit_k_min -14
_diffrn_reflns_limit_l_max 15
_diffrn_reflns_limit_l_min -15
_diffrn_reflns_number 7456
_diffrn_reflns_point_group_measured_fraction_full 0.999
_diffrn_reflns_point_group_measured_fraction_max 0.997
_diffrn_reflns_theta_full 25.500
_diffrn_reflns_theta_max 27.388
_diffrn_reflns_theta_min 2.140
_diffrn_source 'fine-focus sealed tube'
_exptl_absorpt_coefficient_mu 3.319
_exptl_absorpt_correction_T_max 0.7455
_exptl_absorpt_correction_T_min 0.6791
_exptl_absorpt_correction_type empirical
_exptl_absorpt_process_details 'SADABS (Sheldrick, 2015)'
_exptl_crystal_colour Colorless
_exptl_crystal_density_diffrn 2.393
_exptl_crystal_description 'Rectangular Block'
_exptl_crystal_F_000 1052
_exptl_crystal_recrystallization_method 'Slow Evaporation'
_exptl_crystal_size_max 0.36
_exptl_crystal_size_mid 0.30
_exptl_crystal_size_min 0.12
_refine_diff_density_max 0.425
_refine_diff_density_min -0.479
_refine_diff_density_rms 0.090
_refine_ls_extinction_method none
_refine_ls_goodness_of_fit_ref 1.080
_refine_ls_hydrogen_treatment refall
_refine_ls_matrix_type full
_refine_ls_number_parameters 148
_refine_ls_number_reflns 1823
_refine_ls_number_restraints 2
_refine_ls_restrained_S_all 1.081
_refine_ls_R_factor_all 0.0208
_refine_ls_R_factor_gt 0.0190
_refine_ls_shift/su_max 0.001
_refine_ls_shift/su_mean 0.000
_refine_ls_structure_factor_coef Fsqd
_refine_ls_weighting_details 'w=1/[\s^2^(Fo^2^)+(0.0227P)^2^+0.1487P] where P=(Fo^2^+2Fc^2^)/3'
_refine_ls_weighting_scheme calc
_refine_ls_wR_factor_gt 0.0433
_refine_ls_wR_factor_ref 0.0441
_reflns_Friedel_coverage 0.000
_reflns_number_gt 1715
_reflns_number_total 1823
_reflns_threshold_expression 'I > 2\s(I)'
_cod_data_source_file d0nj02604b2.cif
_cod_data_source_block Compound_3
_cod_depositor_comments
;Adding full bibliography for 7059744--7059757.cif.

 Adding full bibliography for 7059744--7059757.cif.
;
_cod_original_sg_symbol_H-M 'I 2/m'
_cod_database_code 7059745
_shelx_space_group_comment
;
The symmetry employed for this shelxl refinement is uniquely defined
by the following loop, which should always be used as a source of
symmetry information in preference to the above space-group names.
They are only intended as comments.
;

loop_
_space_group_symop_operation_xyz
'x, y, z'
'-x, y, -z'
'x+1/2, y+1/2, z+1/2'
'-x+1/2, y+1/2, -z+1/2'
'-x, -y, -z'
'x, -y, z'
'-x+1/2, -y+1/2, -z+1/2'
'x+1/2, -y+1/2, z+1/2'

loop_
_atom_site_label
_atom_site_type_symbol
_atom_site_fract_x
_atom_site_fract_y
_atom_site_fract_z
_atom_site_U_iso_or_equiv
_atom_site_adp_type
_atom_site_occupancy
_atom_site_site_symmetry_order
_atom_site_calc_flag
_atom_site_refinement_flags_posn
_atom_site_refinement_flags_adp
_atom_site_refinement_flags_occupancy
_atom_site_disorder_assembly
_atom_site_disorder_group
Pr1 Pr 0.62768(2) 0.0000 0.16340(2) 0.01344(7) Uani 1 2 d S T P . .
O4 O 0.82142(16) -0.09630(18) 0.16111(19) 0.0380(5) Uani 1 1 d . . . . .
C1 C 0.3666(3) 0.0000 0.1407(3) 0.0237(8) Uani 1 2 d S T P . .
OW1 O 0.6829(2) 0.1342(2) 0.33912(18) 0.0396(5) Uani 1 1 d D . . . .
F2 F 0.64352(15) -0.38148(14) -0.10145(15) 0.0381(4) Uani 1 1 d . . . . .
C8 C 0.5000 -0.3765(3) 0.0000 0.0225(8) Uani 1 2 d S T P . .
F3 F 0.00921(15) 0.20949(15) 0.14239(19) 0.0515(5) Uani 1 1 d . . . . .
O1 O 0.4411(2) 0.0000 0.2384(2) 0.0440(8) Uani 1 2 d S T P . .
F1 F 0.22856(15) 0.20616(16) 0.13179(19) 0.0520(5) Uani 1 1 d . . . . .
C9 C 0.5716(2) -0.4396(2) -0.0515(2) 0.0240(5) Uani 1 1 d . . . . .
O2 O 0.6067(2) 0.0000 -0.0465(2) 0.0240(6) Uani 1 2 d S T P . .
O3 O 0.56330(18) -0.19555(15) 0.09074(16) 0.0348(5) Uani 1 1 d . . . . .
C5 C 0.9973(3) 0.0000 0.1464(3) 0.0217(7) Uani 1 2 d S T P . .
C2 C 0.2352(3) 0.0000 0.1360(3) 0.0238(8) Uani 1 2 d S T P . .
C6 C 0.8720(3) 0.0000 0.1576(3) 0.0246(8) Uani 1 2 d S T P . .
C3 C 0.1744(2) 0.1032(2) 0.1363(2) 0.0277(6) Uani 1 1 d . . . . .
C7 C 0.5000 -0.2434(3) 0.0000 0.0250(8) Uani 1 2 d S T P . .
C4 C 0.0587(2) 0.1035(2) 0.1419(2) 0.0264(6) Uani 1 1 d . . . . .
OW2 O 0.6189(4) 0.0000 0.5236(3) 0.0764(13) Uani 1 2 d S T P . .
HW1 H 0.675(3) 0.2167(17) 0.334(3) 0.075(13) Uiso 1 1 d D . . . .
HW2 H 0.646(5) 0.117(5) 0.399(4) 0.16(3) Uiso 1 1 d D . . . .

loop_
_atom_site_aniso_label
_atom_site_aniso_U_11
_atom_site_aniso_U_22
_atom_site_aniso_U_33
_atom_site_aniso_U_23
_atom_site_aniso_U_13
_atom_site_aniso_U_12
Pr1 0.01004(10) 0.01344(10) 0.01737(10) 0.000 0.00483(7) 0.000
O4 0.0192(10) 0.0357(12) 0.0652(15) 0.0135(10) 0.0221(10) 0.0042(9)
C1 0.0134(17) 0.035(2) 0.0250(19) 0.000 0.0089(15) 0.000
OW1 0.0415(13) 0.0432(13) 0.0305(11) -0.0133(10) 0.0049(10) 0.0078(10)
F2 0.0464(10) 0.0279(9) 0.0455(10) 0.0036(7) 0.0219(9) -0.0090(7)
C8 0.029(2) 0.0116(16) 0.0216(18) 0.000 -0.0008(15) 0.000
F3 0.0358(10) 0.0292(10) 0.1028(16) -0.0014(10) 0.0409(11) 0.0050(8)
O1 0.0174(14) 0.095(3) 0.0198(14) 0.000 0.0052(12) 0.000
F1 0.0373(10) 0.0356(10) 0.0952(16) -0.0085(10) 0.0385(11) -0.0140(8)
C9 0.0269(14) 0.0193(13) 0.0249(13) 0.0032(10) 0.0061(11) -0.0037(11)
O2 0.0158(12) 0.0394(15) 0.0204(13) 0.000 0.0112(10) 0.000
O3 0.0502(13) 0.0155(9) 0.0299(11) -0.0013(8) -0.0019(9) -0.0061(9)
C5 0.0137(17) 0.033(2) 0.0199(17) 0.000 0.0075(14) 0.000
C2 0.0139(17) 0.042(2) 0.0178(18) 0.000 0.0079(14) 0.000
C6 0.0114(17) 0.040(2) 0.0226(19) 0.000 0.0053(14) 0.000
C3 0.0206(13) 0.0305(15) 0.0352(15) -0.0034(12) 0.0132(12) -0.0042(11)
C7 0.034(2) 0.0114(16) 0.029(2) 0.000 0.0077(17) 0.000
C4 0.0194(13) 0.0295(15) 0.0347(15) -0.0015(12) 0.0145(12) 0.0029(11)
OW2 0.061(3) 0.112(4) 0.057(2) 0.000 0.020(2) 0.000

loop_
_atom_type_symbol
_atom_type_description
_atom_type_scat_dispersion_real
_atom_type_scat_dispersion_imag
_atom_type_scat_source
C C 0.0033 0.0016 'International Tables Vol C Tables 4.2.6.8 and 6.1.1.4'
H H 0.0000 0.0000 'International Tables Vol C Tables 4.2.6.8 and 6.1.1.4'
O O 0.0106 0.0060 'International Tables Vol C Tables 4.2.6.8 and 6.1.1.4'
F F 0.0171 0.0103 'International Tables Vol C Tables 4.2.6.8 and 6.1.1.4'
Pr Pr -0.2180 2.8214 'International Tables Vol C Tables 4.2.6.8 and 6.1.1.4'

loop_
_geom_angle_atom_site_label_1
_geom_angle_atom_site_label_2
_geom_angle_atom_site_label_3
_geom_angle
_geom_angle_site_symmetry_1
_geom_angle_site_symmetry_3
_geom_angle_publ_flag
O3 Pr1 O3 132.78(9) . 6 ?
O3 Pr1 O2 72.89(5) . . ?
O3 Pr1 O2 72.89(5) 6 . ?
O3 Pr1 OW1 73.82(7) . 6 ?
O3 Pr1 OW1 146.09(7) 6 6 ?
O2 Pr1 OW1 141.03(6) . 6 ?
O3 Pr1 OW1 146.08(7) . . ?
O3 Pr1 OW1 73.82(7) 6 . ?
O2 Pr1 OW1 141.03(6) . . ?
OW1 Pr1 OW1 74.44(11) 6 . ?
O3 Pr1 O4 125.43(7) . 6 ?
O3 Pr1 O4 77.81(7) 6 6 ?
O2 Pr1 O4 79.14(7) . 6 ?
OW1 Pr1 O4 104.79(7) 6 6 ?
OW1 Pr1 O4 74.53(7) . 6 ?
O3 Pr1 O4 77.81(7) . . ?
O3 Pr1 O4 125.43(7) 6 . ?
O2 Pr1 O4 79.14(7) . . ?
OW1 Pr1 O4 74.53(7) 6 . ?
OW1 Pr1 O4 104.79(7) . . ?
O4 Pr1 O4 51.12(9) 6 . ?
O3 Pr1 O1 85.18(6) . . ?
O3 Pr1 O1 85.18(6) 6 . ?
O2 Pr1 O1 120.61(8) . . ?
OW1 Pr1 O1 75.67(7) 6 . ?
OW1 Pr1 O1 75.67(7) . . ?
O4 Pr1 O1 148.78(6) 6 . ?
O4 Pr1 O1 148.78(6) . . ?
O3 Pr1 O2 69.52(5) . 5_655 ?
O3 Pr1 O2 69.52(5) 6 5_655 ?
O2 Pr1 O2 71.83(8) . 5_655 ?
OW1 Pr1 O2 113.97(6) 6 5_655 ?
OW1 Pr1 O2 113.97(6) . 5_655 ?
O4 Pr1 O2 141.21(6) 6 5_655 ?
O4 Pr1 O2 141.21(6) . 5_655 ?
O1 Pr1 O2 48.79(7) . 5_655 ?
O3 Pr1 C6 101.55(6) . . ?
O3 Pr1 C6 101.55(6) 6 . ?
O2 Pr1 C6 77.28(9) . . ?
OW1 Pr1 C6 90.17(8) 6 . ?
OW1 Pr1 C6 90.17(8) . . ?
O4 Pr1 C6 25.57(4) 6 . ?
O4 Pr1 C6 25.57(4) . . ?
O1 Pr1 C6 162.10(9) . . ?
O2 Pr1 C6 149.11(9) 5_655 . ?
O3 Pr1 C1 76.29(6) . . ?
O3 Pr1 C1 76.29(6) 6 . ?
O2 Pr1 C1 96.45(9) . . ?
OW1 Pr1 C1 94.82(8) 6 . ?
OW1 Pr1 C1 94.82(8) . . ?
O4 Pr1 C1 153.87(5) 6 . ?
O4 Pr1 C1 153.87(5) . . ?
O1 Pr1 C1 24.17(9) . . ?
O2 Pr1 C1 24.62(8) 5_655 . ?
C6 Pr1 C1 173.73(10) . . ?
C6 O4 Pr1 93.49(17) . . ?
O1 C1 O2 123.5(3) . 5_655 ?
O1 C1 C2 117.7(3) . . ?
O2 C1 C2 118.8(3) 5_655 . ?
O1 C1 Pr1 59.34(18) . . ?
O2 C1 Pr1 64.16(18) 5_655 . ?
C2 C1 Pr1 177.1(2) . . ?
Pr1 OW1 HW1 124(2) . . ?
Pr1 OW1 HW2 116(4) . . ?
HW1 OW1 HW2 101(4) . . ?
C9 C8 C9 117.3(3) . 2_655 ?
C9 C8 C7 121.33(16) . . ?
C9 C8 C7 121.33(16) 2_655 . ?
C1 O1 Pr1 96.5(2) . . ?
F2 C9 C9 119.49(13) . 6_545 ?
F2 C9 C8 119.2(2) . . ?
C9 C9 C8 121.33(16) 6_545 . ?
C1 O2 Pr1 160.6(2) 5_655 . ?
C1 O2 Pr1 91.2(2) 5_655 5_655 ?
Pr1 O2 Pr1 108.17(8) . 5_655 ?
C7 O3 Pr1 139.11(19) . . ?
C4 C5 C4 115.7(3) 1_655 6_655 ?
C4 C5 C6 122.14(15) 1_655 . ?
C4 C5 C6 122.14(15) 6_655 . ?
C3 C2 C3 117.1(3) 6 . ?
C3 C2 C1 121.41(16) 6 . ?
C3 C2 C1 121.41(16) . . ?
O4 C6 O4 121.8(3) 6 . ?
O4 C6 C5 119.08(16) 6 . ?
O4 C6 C5 119.08(16) . . ?
O4 C6 Pr1 60.94(16) 6 . ?
O4 C6 Pr1 60.94(16) . . ?
C5 C6 Pr1 176.5(2) . . ?
F1 C3 C2 119.3(2) . . ?
F1 C3 C4 119.1(2) . . ?
C2 C3 C4 121.6(2) . . ?
O3 C7 O3 128.3(3) 2_655 . ?
O3 C7 C8 115.87(16) 2_655 . ?
O3 C7 C8 115.87(16) . . ?
F3 C4 C3 116.0(2) . . ?
F3 C4 C5 122.0(2) . 1_455 ?
C3 C4 C5 122.0(2) . 1_455 ?

loop_
_geom_bond_atom_site_label_1
_geom_bond_atom_site_label_2
_geom_bond_distance
_geom_bond_site_symmetry_2
_geom_bond_publ_flag
Pr1 O3 2.4234(17) . ?
Pr1 O3 2.4234(17) 6 ?
Pr1 O2 2.444(2) . ?
Pr1 OW1 2.519(2) 6 ?
Pr1 OW1 2.519(2) . ?
Pr1 O4 2.5343(18) 6 ?
Pr1 O4 2.5343(18) . ?
Pr1 O1 2.599(3) . ?
Pr1 O2 2.702(2) 5_655 ?
Pr1 C6 2.894(3) . ?
Pr1 C1 3.002(3) . ?
O4 C6 1.251(2) . ?
C1 O1 1.237(4) . ?
C1 O2 1.251(4) 5_655 ?
C1 C2 1.530(5) . ?
OW1 HW1 0.942(19) . ?
OW1 HW2 0.95(2) . ?
F2 C9 1.341(3) . ?
C8 C9 1.379(3) . ?
C8 C9 1.379(3) 2_655 ?
C8 C7 1.511(5) . ?
F3 C4 1.337(3) . ?
F1 C3 1.340(3) . ?
C9 C9 1.371(5) 6_545 ?
O2 C1 1.251(4) 5_655 ?
O2 Pr1 2.702(2) 5_655 ?
O3 C7 1.246(2) . ?
C5 C4 1.389(3) 1_655 ?
C5 C4 1.389(3) 6_655 ?
C5 C6 1.518(5) . ?
C2 C3 1.373(3) 6 ?
C2 C3 1.373(3) . ?
C6 O4 1.251(2) 6 ?
C3 C4 1.381(4) . ?
C7 O3 1.246(2) 2_655 ?
C4 C5 1.389(3) 1_455 ?
